data_7247266
loop_
_publ_author_name
'Nalaoh, Phattananawee'
'Jenkins, David M.'

_publ_section_title
;
 Di-triazole boat conformation leads to metal--organic nanotube while
 chair conformation leads to coordination polymer
;
_journal_issue 35
_journal_name_full CrystEngComm
_journal_page_first 4929
_journal_page_last 4933
_journal_paper_doi 10.1039/D3CE00835E
_journal_volume 25
_journal_year 2023
_chemical_formula_moiety 'C7 H10 Ag N4 O3'
_chemical_formula_sum 'C7 H10 Ag N4 O3'
_chemical_formula_weight 306.06
_space_group_crystal_system monoclinic
_space_group_IT_number 15
_space_group_name_Hall '-C 2yc'
_space_group_name_H-M_alt 'C 1 2/c 1'
_atom_sites_solution_hydrogens geom
_atom_sites_solution_primary dual
_audit_creation_date 2023-06-11
_audit_creation_method
;
Olex2 1.5
(compiled 2023.03.06 svn.rbb2c1857 for OlexSys, GUI svn.r6748)
;
_audit_update_record
;
2023-07-16 deposited with the CCDC.	2023-08-23 downloaded from the CCDC.
;
_cell_angle_alpha 90
_cell_angle_beta 108.177(5)
_cell_angle_gamma 90
_cell_formula_units_Z 8
_cell_length_a 22.261(3)
_cell_length_b 14.2526(16)
_cell_length_c 7.7279(11)
_cell_measurement_reflns_used 5033
_cell_measurement_temperature 100(2)
_cell_measurement_theta_max 26.35
_cell_measurement_theta_min 2.86
_cell_volume 2329.5(5)
_computing_cell_refinement 'SAINT V8.40B (?, 2016)'
_computing_data_reduction 'SAINT V8.40B (?, 2016)'
_computing_molecular_graphics 'Olex2 1.5 (Dolomanov et al., 2009)'
_computing_publication_material 'Olex2 1.5 (Dolomanov et al., 2009)'
_computing_structure_refinement 'SHELXL 2018/3 (Sheldrick, 2015)'
_computing_structure_solution 'XT  (Sheldrick, 2015)'
_diffrn_ambient_temperature 100.00
_diffrn_detector 'Bruker PHOTON II detector'
_diffrn_detector_area_resol_mean 7.9
_diffrn_detector_type 'CCD area detector'
_diffrn_measured_fraction_theta_full 0.988
_diffrn_measured_fraction_theta_max 0.984
_diffrn_measurement_device 'three-circle diffractometer'
_diffrn_measurement_device_type 'Bruker D8 Venture'
_diffrn_measurement_method '\w and \f scans'
_diffrn_radiation_monochromator 'mirror optics'
_diffrn_radiation_probe x-ray
_diffrn_radiation_type MoK\a
_diffrn_radiation_wavelength 0.71073
_diffrn_reflns_av_R_equivalents 0.0772
_diffrn_reflns_av_unetI/netI 0.0678
_diffrn_reflns_Laue_measured_fraction_full 0.988
_diffrn_reflns_Laue_measured_fraction_max 0.984
_diffrn_reflns_limit_h_max 27
_diffrn_reflns_limit_h_min -27
_diffrn_reflns_limit_k_max 17
_diffrn_reflns_limit_k_min -17
_diffrn_reflns_limit_l_max 9
_diffrn_reflns_limit_l_min -9
_diffrn_reflns_number 2361
_diffrn_reflns_point_group_measured_fraction_full 0.988
_diffrn_reflns_point_group_measured_fraction_max 0.984
_diffrn_reflns_theta_full 25.242
_diffrn_reflns_theta_max 26.434
_diffrn_reflns_theta_min 2.858
_diffrn_source 'microfocus sealed X-ray tube'
_diffrn_source_type 'Incoatec I\ms'
_exptl_absorpt_coefficient_mu 1.725
_exptl_absorpt_correction_T_max 0.745371
_exptl_absorpt_correction_T_min 0.513251
_exptl_absorpt_correction_type none
_exptl_absorpt_process_details
;
 TWINABS-2012/1 (Bruker,2012) was used for absorption correction.
 
For component 1:
 wR2(int) was 0.1089 before and 0.0464 after correction.
 The Ratio of minimum to maximum transmission is 0.69.
 
For component 2:
 wR2(int) was 0.1099 before and 0.0459 after correction.

Final HKLF 4 output contains 18971 reflections, Rint = 0.0774
 (8743 with I > 3sig(I), Rint = 0.0659)
;
_exptl_crystal_colour 'clear light colourless'
_exptl_crystal_colour_lustre clear
_exptl_crystal_colour_modifier light
_exptl_crystal_colour_primary colourless
_exptl_crystal_density_diffrn 1.745
_exptl_crystal_description needle
_exptl_crystal_F_000 1208
_exptl_crystal_size_max 0.154
_exptl_crystal_size_mid 0.042
_exptl_crystal_size_min 0.039
_exptl_transmission_factor_max 0.745371
_exptl_transmission_factor_min 0.513251
_refine_diff_density_max 3.293
_refine_diff_density_min -2.495
_refine_diff_density_rms 0.264
_refine_ls_extinction_method none
_refine_ls_goodness_of_fit_ref 1.082
_refine_ls_hydrogen_treatment constr
_refine_ls_matrix_type full
_refine_ls_number_parameters 118
_refine_ls_number_reflns 2361
_refine_ls_number_restraints 0
_refine_ls_restrained_S_all 1.082
_refine_ls_R_factor_all 0.1131
_refine_ls_R_factor_gt 0.0893
_refine_ls_shift/su_max 0.000
_refine_ls_shift/su_mean 0.000
_refine_ls_structure_factor_coef Fsqd
_refine_ls_weighting_details 'w=1/[\s^2^(Fo^2^)+(0.0712P)^2^+149.0332P] where P=(Fo^2^+2Fc^2^)/3'
_refine_ls_weighting_scheme calc
_refine_ls_wR_factor_gt 0.2077
_refine_ls_wR_factor_ref 0.2186
_reflns_Friedel_coverage 0.000
_reflns_number_gt 1792
_reflns_number_total 2361
_reflns_threshold_expression 'I > 2\s(I)'
_cod_data_source_file d3ce00835e2.cif
_cod_data_source_block mo_nalaoh_l13agno3_4_0m_4_a
_cod_depositor_comments 'Adding full bibliography for 7247266--7247271.cif.'
_cod_original_cell_volume 2329.6(5)
_cod_database_code 7247266
_shelx_shelxl_version_number 2018/3
_shelx_space_group_comment
;
The symmetry employed for this shelxl refinement is uniquely defined
by the following loop, which should always be used as a source of
symmetry information in preference to the above space-group names.
They are only intended as comments.
;
_shelx_estimated_absorpt_t_max 0.936
_shelx_estimated_absorpt_t_min 0.777
_olex2_refinement_description
;
1. Uiso/Uaniso restraints and constraints
Uanis(N2) = Uanis(N3)
Uanis(C6) = Uanis(C7)
Uanis(N1) = Uanis(N2)
2.a Secondary CH2 refined with riding coordinates:
 C2(H2A,H2B), C3(H3A,H3B), C4(H4A,H4B), C5(H5A,H5B)
2.b Aromatic/amide H refined with riding coordinates:
 C6(H6), C7(H7)
;
_olex2_submission_special_instructions 'No special instructions were received'

loop_
_space_group_symop_operation_xyz
'x, y, z'
'-x, y, -z+1/2'
'x+1/2, y+1/2, z'
'-x+1/2, y+1/2, -z+1/2'
'-x, -y, -z'
'x, -y, z-1/2'
'-x+1/2, -y+1/2, -z'
'x+1/2, -y+1/2, z-1/2'

loop_
_atom_site_label
_atom_site_type_symbol
_atom_site_fract_x
_atom_site_fract_y
_atom_site_fract_z
_atom_site_U_iso_or_equiv
_atom_site_adp_type
_atom_site_occupancy
_atom_site_site_symmetry_order
_atom_site_calc_flag
_atom_site_refinement_flags_posn
_atom_site_refinement_flags_adp
_atom_site_refinement_flags_occupancy
_atom_site_disorder_assembly
_atom_site_disorder_group
Ag1 Ag 0.72169(4) 0.49811(6) 0.20186(12) 0.0234(3) Uani 1 1 d . . . . .
O1 O 0.7669(4) 0.6286(7) -0.0423(13) 0.044(2) Uani 1 1 d . . . . .
O2 O 0.8547(4) 0.6950(6) 0.1113(11) 0.0287(19) Uani 1 1 d . . . . .
O3 O 0.8263(4) 0.5656(6) 0.2079(13) 0.033(2) Uani 1 1 d . . . . .
N1 N 0.6642(4) 0.7569(6) 0.3956(11) 0.0152(10) Uani 1 1 d . . . . .
N2 N 0.7005(4) 0.6219(6) 0.3426(11) 0.0152(10) Uani 1 1 d . . . . .
N3 N 0.6979(4) 0.6217(6) 0.5185(11) 0.0152(10) Uani 1 1 d . . . . .
N4 N 0.8155(4) 0.6299(7) 0.0861(13) 0.023(2) Uani 1 1 d . . . . .
C1 C 0.5615(5) 0.8459(7) 0.3013(14) 0.017(2) Uani 1 1 d . . . . .
C2 C 0.5372(5) 0.7891(8) 0.4340(15) 0.022(2) Uani 1 1 d . . . . .
H2A H 0.559290 0.809129 0.560584 0.027 Uiso 1 1 calc R U . . .
H2B H 0.545922 0.721597 0.423299 0.027 Uiso 1 1 calc R U . . .
C3 C 0.5351(5) 0.8048(8) 0.1104(14) 0.019(2) Uani 1 1 d . . . . .
H3A H 0.556237 0.744355 0.103780 0.023 Uiso 1 1 calc R U . . .
H3B H 0.543290 0.848241 0.020390 0.023 Uiso 1 1 calc R U . . .
C4 C 0.5359(5) 0.9470(7) 0.2957(16) 0.021(2) Uani 1 1 d . . . . .
H4A H 0.546089 0.971932 0.421135 0.025 Uiso 1 1 calc R U . . .
H4B H 0.556259 0.987893 0.226691 0.025 Uiso 1 1 calc R U . . .
C5 C 0.6341(5) 0.8516(7) 0.3620(14) 0.019(2) Uani 1 1 d . . . . .
H5A H 0.647399 0.884048 0.266709 0.023 Uiso 1 1 calc R U . . .
H5B H 0.648946 0.889303 0.474950 0.023 Uiso 1 1 calc R U . . .
C6 C 0.6800(4) 0.7032(7) 0.2697(13) 0.0154(14) Uani 1 1 d . . . . .
H6 H 0.676562 0.721914 0.149049 0.018 Uiso 1 1 calc R U . . .
C7 C 0.6761(4) 0.7041(7) 0.5447(13) 0.0154(14) Uani 1 1 d . . . . .
H7 H 0.669556 0.723559 0.655065 0.018 Uiso 1 1 calc R U . . .

loop_
_atom_site_aniso_label
_atom_site_aniso_U_11
_atom_site_aniso_U_22
_atom_site_aniso_U_33
_atom_site_aniso_U_23
_atom_site_aniso_U_13
_atom_site_aniso_U_12
Ag1 0.0267(5) 0.0198(5) 0.0224(5) -0.0066(4) 0.0057(3) -0.0002(4)
O1 0.039(5) 0.043(6) 0.033(5) -0.006(4) -0.015(4) -0.006(4)
O2 0.031(4) 0.033(5) 0.022(4) 0.006(3) 0.008(3) -0.008(4)
O3 0.026(4) 0.028(5) 0.044(5) 0.009(4) 0.010(4) -0.004(4)
N1 0.016(2) 0.019(2) 0.011(2) 0.0003(19) 0.0048(18) -0.0007(19)
N2 0.016(2) 0.019(2) 0.011(2) 0.0003(19) 0.0048(18) -0.0007(19)
N3 0.016(2) 0.019(2) 0.011(2) 0.0003(19) 0.0048(18) -0.0007(19)
N4 0.020(5) 0.027(5) 0.022(5) -0.006(4) 0.007(4) 0.000(4)
C1 0.011(5) 0.023(5) 0.015(5) 0.003(4) 0.000(4) 0.001(4)
C2 0.018(5) 0.024(6) 0.023(6) 0.002(5) 0.004(4) 0.000(4)
C3 0.025(5) 0.022(5) 0.011(5) 0.006(4) 0.008(4) 0.009(4)
C4 0.018(5) 0.019(5) 0.027(6) -0.005(4) 0.011(5) 0.002(4)
C5 0.019(5) 0.014(5) 0.015(5) -0.004(4) -0.009(4) 0.011(4)
C6 0.012(3) 0.026(4) 0.009(3) -0.002(3) 0.004(3) -0.007(3)
C7 0.012(3) 0.026(4) 0.009(3) -0.002(3) 0.004(3) -0.007(3)

loop_
_atom_type_symbol
_atom_type_description
_atom_type_scat_dispersion_real
_atom_type_scat_dispersion_imag
_atom_type_scat_source
C C 0.0033 0.0016 'International Tables Vol C Tables 4.2.6.8 and 6.1.1.4'
H H 0.0000 0.0000 'International Tables Vol C Tables 4.2.6.8 and 6.1.1.4'
Ag Ag -0.8971 1.1015 'International Tables Vol C Tables 4.2.6.8 and 6.1.1.4'
N N 0.0061 0.0033 'International Tables Vol C Tables 4.2.6.8 and 6.1.1.4'
O O 0.0106 0.0060 'International Tables Vol C Tables 4.2.6.8 and 6.1.1.4'

loop_
_exptl_crystal_face_index_h
_exptl_crystal_face_index_k
_exptl_crystal_face_index_l
_exptl_crystal_face_perp_dist
-1.00 1.00 1.00 0.0360
-1.00 0.00 0.00 0.0190
0.00 1.00 0.00 0.0100
0.00 -1.00 0.00 0.0170
1.00 -1.00 -1.00 0.0630
1.00 -1.00 0.00 0.0130
1.00 0.00 0.00 0.0060

loop_
_geom_angle_atom_site_label_1
_geom_angle_atom_site_label_2
_geom_angle_atom_site_label_3
_geom_angle
_geom_angle_site_symmetry_1
_geom_angle_site_symmetry_3
_geom_angle_publ_flag
N2 Ag1 O3 91.4(3) . . ?
N3 Ag1 O3 110.4(3) 6_565 . ?
N3 Ag1 N2 154.9(3) 6_565 . ?
N4 O3 Ag1 107.5(6) . . ?
C6 N1 C5 125.7(8) . . ?
C7 N1 C5 128.2(9) . . ?
C7 N1 C6 105.9(9) . . ?
N3 N2 Ag1 124.6(6) . . ?
C6 N2 Ag1 126.8(7) . . ?
C6 N2 N3 108.0(8) . . ?
N2 N3 Ag1 124.5(6) . 6_566 ?
C7 N3 Ag1 129.0(7) . 6_566 ?
C7 N3 N2 106.4(8) . . ?
O1 N4 O2 122.6(10) . . ?
O1 N4 O3 120.1(10) . . ?
O2 N4 O3 117.2(9) . . ?
C2 C1 C4 108.0(9) . . ?
C2 C1 C5 112.4(8) . . ?
C3 C1 C2 109.5(9) . . ?
C3 C1 C4 107.8(8) . . ?
C3 C1 C5 111.5(9) . . ?
C5 C1 C4 107.6(8) . . ?
C1 C2 H2A 109.8 . . ?
C1 C2 H2B 109.8 . . ?
C1 C2 C3 109.5(9) . 2_655 ?
H2A C2 H2B 108.2 . . ?
C3 C2 H2A 109.8 2_655 . ?
C3 C2 H2B 109.8 2_655 . ?
C1 C3 C2 109.2(8) . 2_655 ?
C1 C3 H3A 109.8 . . ?
C1 C3 H3B 109.8 . . ?
C2 C3 H3A 109.8 2_655 . ?
C2 C3 H3B 109.8 2_655 . ?
H3A C3 H3B 108.3 . . ?
C1 C4 H4A 109.8 . . ?
C1 C4 H4B 109.8 . . ?
C4 C4 C1 109.6(5) 2_655 . ?
C4 C4 H4A 109.8 2_655 . ?
C4 C4 H4B 109.8 2_655 . ?
H4A C4 H4B 108.2 . . ?
N1 C5 C1 112.2(8) . . ?
N1 C5 H5A 109.2 . . ?
N1 C5 H5B 109.2 . . ?
C1 C5 H5A 109.2 . . ?
C1 C5 H5B 109.2 . . ?
H5A C5 H5B 107.9 . . ?
N1 C6 H6 125.6 . . ?
N2 C6 N1 108.9(9) . . ?
N2 C6 H6 125.6 . . ?
N1 C7 H7 124.6 . . ?
N3 C7 N1 110.8(9) . . ?
N3 C7 H7 124.6 . . ?

loop_
_geom_bond_atom_site_label_1
_geom_bond_atom_site_label_2
_geom_bond_distance
_geom_bond_site_symmetry_2
_geom_bond_publ_flag
Ag1 O3 2.507(8) . ?
Ag1 N2 2.199(8) . ?
Ag1 N3 2.177(8) 6_565 ?
O1 N4 1.220(12) . ?
O2 N4 1.245(12) . ?
O3 N4 1.282(13) . ?
N1 C5 1.494(12) . ?
N1 C6 1.367(13) . ?
N1 C7 1.332(13) . ?
N2 N3 1.379(11) . ?
N2 C6 1.307(13) . ?
N3 C7 1.311(13) . ?
C1 C2 1.532(15) . ?
C1 C3 1.525(14) . ?
C1 C4 1.544(14) . ?
C1 C5 1.538(14) . ?
C2 H2A 0.9900 . ?
C2 H2B 0.9900 . ?
C2 C3 1.554(14) 2_655 ?
C3 H3A 0.9900 . ?
C3 H3B 0.9900 . ?
C4 C4 1.53(2) 2_655 ?
C4 H4A 0.9900 . ?
C4 H4B 0.9900 . ?
C5 H5A 0.9900 . ?
C5 H5B 0.9900 . ?
C6 H6 0.9500 . ?
C7 H7 0.9500 . ?

loop_
_geom_torsion_atom_site_label_1
_geom_torsion_atom_site_label_2
_geom_torsion_atom_site_label_3
_geom_torsion_atom_site_label_4
_geom_torsion
_geom_torsion_site_symmetry_1
_geom_torsion_site_symmetry_2
_geom_torsion_site_symmetry_3
_geom_torsion_site_symmetry_4
_geom_torsion_publ_flag
Ag1 O3 N4 O1 -23.6(12) . . . . ?
Ag1 O3 N4 O2 152.4(8) . . . . ?
Ag1 N2 N3 Ag1 5.3(10) . . . 6_566 ?
Ag1 N2 N3 C7 -171.8(6) . . . . ?
Ag1 N2 C6 N1 171.5(6) . . . . ?
Ag1 N3 C7 N1 -176.6(6) 6_566 . . . ?
N2 N3 C7 N1 0.3(11) . . . . ?
N3 N2 C6 N1 0.4(10) . . . . ?
C2 C1 C3 C2 48.0(10) . . . 2_655 ?
C2 C1 C4 C4 -68.4(13) . . . 2_655 ?
C2 C1 C5 N1 53.9(12) . . . . ?
C3 C1 C2 C3 -68.2(10) . . . 2_655 ?
C3 C1 C4 C4 49.8(13) . . . 2_655 ?
C3 C1 C5 N1 -69.5(11) . . . . ?
C4 C1 C2 C3 48.8(11) . . . 2_655 ?
C4 C1 C3 C2 -69.2(10) . . . 2_655 ?
C4 C1 C5 N1 172.6(8) . . . . ?
C5 N1 C6 N2 -174.9(9) . . . . ?
C5 N1 C7 N3 174.4(9) . . . . ?
C5 C1 C2 C3 167.3(8) . . . 2_655 ?
C5 C1 C3 C2 173.0(8) . . . 2_655 ?
C5 C1 C4 C4 170.1(11) . . . 2_655 ?
C6 N1 C5 C1 90.9(12) . . . . ?
C6 N1 C7 N3 -0.1(11) . . . . ?
C6 N2 N3 Ag1 176.7(6) . . . 6_566 ?
C6 N2 N3 C7 -0.4(10) . . . . ?
C7 N1 C5 C1 -82.6(12) . . . . ?
C7 N1 C6 N2 -0.2(10) . . . . ?

loop_
_smtbx_masks_void_nr
_smtbx_masks_void_average_x
_smtbx_masks_void_average_y
_smtbx_masks_void_average_z
_smtbx_masks_void_volume
_smtbx_masks_void_count_electrons
_smtbx_masks_void_content
1 0.000 0.000 -0.839 265.8 80.0 ?
2 0.500 0.500 -0.453 265.8 80.0 ?
